data_2022531
loop_
_publ_author_name
'Tiwari, Ranjay K.'
'Saini, Mukesh Kumar'
'Behera, Jogendra N.'
'Hussain, Firasat'

_publ_section_title
;
 A three-dimensional gadolinium organic framework based on a
 pyridinedicarboxylic acid organic linker with a paddle-wheel-type network
 structure
;
_journal_coeditor_code DG3024
_journal_issue 2
_journal_name_full 'Acta Crystallographica Section C'
_journal_page_first
;
;
_journal_paper_doi 10.1107/S2053229622000419
_journal_volume 78
_journal_year 2022
_chemical_formula_iupac '(C2 H7 N) [Gd (C7 H3 N1 O4)2]'
_chemical_formula_moiety 'C2 H7 N +, C14 H6 Gd N2 O8 -'
_chemical_formula_sum 'C16 H13 Gd N3 O8'
_chemical_formula_weight 532.54
_chemical_name_systematic
;
Poly[dimethylazanium [bis(\m-pyridine-2,5-dicarboxylato)gadolinium(III)]]
;
_space_group_crystal_system orthorhombic
_space_group_IT_number 70
_space_group_name_Hall '-F 2uv 2vw'
_space_group_name_H-M_alt 'F d d d :2'
_atom_sites_solution_hydrogens mixed
_atom_sites_solution_primary dual
_audit_creation_method
;
Olex2 1.2
(compiled 2018.05.29 svn.r3508 for OlexSys, GUI svn.r5506)
;
_cell_angle_alpha 90
_cell_angle_beta 90
_cell_angle_gamma 90
_cell_formula_units_Z 16
_cell_length_a 17.9185(7)
_cell_length_b 18.0874(8)
_cell_length_c 26.5146(11)
_cell_measurement_reflns_used 10910
_cell_measurement_temperature 296
_cell_measurement_theta_max 30.4300
_cell_measurement_theta_min 3.5330
_cell_volume 8593.4(6)
_computing_cell_refinement
;
CrysAlis PRO (Rigaku OD, 2018)
;
_computing_data_collection
;
CrysAlis PRO (Rigaku OD, 2018)
;
_computing_data_reduction
;
CrysAlis PRO (Rigaku OD, 2018)
;
_computing_molecular_graphics
;
OLEX2 (Dolomanov <i>et al.</i>, 2009),
DIAMOND (Pennington, 1999) and ORTEP-3 for Windows
(Farrugia, 2012)
;
_computing_publication_material
;
OLEX2 (Dolomanov <i>et al.</i>, 2009)
;
_computing_structure_refinement
;
SHELXL (Sheldrick, 2015b)
;
_computing_structure_solution
;
SHELXT (Sheldrick, 2015a)
;
_diffrn_ambient_temperature 305.34(10)
_diffrn_detector 'CCD plate'
_diffrn_measured_fraction_theta_full 0.9933
_diffrn_measured_fraction_theta_max 0.7831
_diffrn_measurement_device 'four-circle diffractometer'
_diffrn_measurement_device_type 'Rigaku OD SuperNova Dual source diffractometer with a Pilatus 200K detector'
_diffrn_measurement_method '\w scans'
_diffrn_radiation_monochromator mirror
_diffrn_radiation_probe x-ray
_diffrn_radiation_type 'Mo K\a'
_diffrn_radiation_wavelength 0.71073
_diffrn_reflns_av_R_equivalents 0.0185
_diffrn_reflns_av_unetI/netI 0.0122
_diffrn_reflns_limit_h_max 23
_diffrn_reflns_limit_h_min -21
_diffrn_reflns_limit_k_max 21
_diffrn_reflns_limit_k_min -24
_diffrn_reflns_limit_l_max 32
_diffrn_reflns_limit_l_min -31
_diffrn_reflns_number 13872
_diffrn_reflns_theta_full 26.000
_diffrn_reflns_theta_max 30.47
_diffrn_reflns_theta_min 3.55
_diffrn_source 'micro-focus sealed X-ray tube'
_exptl_absorpt_coefficient_mu 3.130
_exptl_absorpt_correction_T_max 1.00000
_exptl_absorpt_correction_T_min 0.68576
_exptl_absorpt_correction_type multi-scan
_exptl_absorpt_process_details
;
(CrysAlis PRO; Rigaku OD, 2018)
;
_exptl_crystal_colour 'clear light colourless'
_exptl_crystal_density_diffrn 1.646
_exptl_crystal_description plate
_exptl_crystal_F_000 4128
_exptl_crystal_size_max 0.24
_exptl_crystal_size_mid 0.22
_exptl_crystal_size_min 0.19
_refine_diff_density_max 0.514
_refine_diff_density_min -0.516
_refine_ls_extinction_method none
_refine_ls_goodness_of_fit_ref 1.060
_refine_ls_hydrogen_treatment mixed
_refine_ls_matrix_type full
_refine_ls_number_parameters 133
_refine_ls_number_reflns 2173
_refine_ls_number_restraints 1
_refine_ls_restrained_S_all 1.062
_refine_ls_R_factor_all 0.0190
_refine_ls_R_factor_gt 0.0175
_refine_ls_shift/su_max 0.003
_refine_ls_shift/su_mean 0.000
_refine_ls_structure_factor_coef Fsqd
_refine_ls_weighting_details 'w=1/[\s^2^(Fo^2^)+(0.0211P)^2^+40.8363P] where P=(Fo^2^+2Fc^2^)/3'
_refine_ls_weighting_scheme calc
_refine_ls_wR_factor_gt 0.0437
_refine_ls_wR_factor_ref 0.0445
_reflns_number_gt 2015
_reflns_number_total 2173
_reflns_threshold_expression 'I > 2\s(I)'
_cod_data_source_file dg3024sup1.cif
_cod_data_source_block I
_cod_original_sg_symbol_H-M 'F d d d'
_cod_database_code 2022531
_shelx_space_group_comment
;
The symmetry employed for this shelxl refinement is uniquely defined
by the following loop, which should always be used as a source of
symmetry information in preference to the above space-group names.
They are only intended as comments.
;
_shelx_estimated_absorpt_t_min 0.520
_shelx_estimated_absorpt_t_max 0.588

loop_
_space_group_symop_operation_xyz
'x, y, z'
'-x+3/4, -y+3/4, z'
'-x+3/4, y, -z+3/4'
'x, -y+3/4, -z+3/4'
'x, y+1/2, z+1/2'
'-x+3/4, -y+5/4, z+1/2'
'-x+3/4, y+1/2, -z+5/4'
'x, -y+5/4, -z+5/4'
'x+1/2, y, z+1/2'
'-x+5/4, -y+3/4, z+1/2'
'-x+5/4, y, -z+5/4'
'x+1/2, -y+3/4, -z+5/4'
'x+1/2, y+1/2, z'
'-x+5/4, -y+5/4, z'
'-x+5/4, y+1/2, -z+3/4'
'x+1/2, -y+5/4, -z+3/4'
'-x, -y, -z'
'x-3/4, y-3/4, -z'
'x-3/4, -y, z-3/4'
'-x, y-3/4, z-3/4'
'-x, -y+1/2, -z+1/2'
'x-3/4, y-1/4, -z+1/2'
'x-3/4, -y+1/2, z-1/4'
'-x, y-1/4, z-1/4'
'-x+1/2, -y, -z+1/2'
'x-1/4, y-3/4, -z+1/2'
'x-1/4, -y, z-1/4'
'-x+1/2, y-3/4, z-1/4'
'-x+1/2, -y+1/2, -z'
'x-1/4, y-1/4, -z'
'x-1/4, -y+1/2, z-3/4'
'-x+1/2, y-1/4, z-3/4'

loop_
_atom_site_type_symbol
_atom_site_label
_atom_site_fract_x
_atom_site_fract_y
_atom_site_fract_z
_atom_site_U_iso_or_equiv
_atom_site_adp_type
_atom_site_calc_flag
_atom_site_occupancy
_atom_site_disorder_assembly
_atom_site_disorder_group
Gd Gd1 0.50093(2) 0.875000 0.375000 0.01937(6) Uani d 1 . .
O O4 0.31052(11) 0.78977(12) 0.43005(8) 0.0491(5) Uani d 1 . .
O O1 0.33860(11) 0.52839(10) 0.61310(7) 0.0418(4) Uani d 1 . .
O O3 0.43328(11) 0.79673(12) 0.42726(8) 0.0527(5) Uani d 1 . .
N N1 0.33178(11) 0.63435(11) 0.54518(7) 0.0295(4) Uani d 1 . .
C C7 0.37391(13) 0.76847(14) 0.44120(9) 0.0295(5) Uani d 1 . .
C C5 0.33041(14) 0.69163(14) 0.51301(10) 0.0329(5) Uani d 1 . .
C C4 0.38030(14) 0.70176(15) 0.47455(10) 0.0344(5) Uani d 1 . .
C C1 0.38371(19) 0.58430(18) 0.53825(12) 0.0532(9) Uani d 1 . .
O O2 0.4217(2) 0.46732(19) 0.56820(13) 0.1366(19) Uani d 1 . .
C C6 0.3818(2) 0.52096(19) 0.57581(13) 0.0613(10) Uani d 1 . .
N N2 0.375000 0.375000 0.64885(18) 0.098(2) Uani d 1 . .
H H2A 0.381700 0.342040 0.625919 0.117 Uiso d 0.5 . .
C C2 0.4356(3) 0.5905(3) 0.50064(17) 0.109(2) Uani d 1 . .
H H2 0.471236 0.553617 0.496400 0.131 Uiso calc 1 . .
C C3 0.4353(2) 0.6504(2) 0.46922(16) 0.0865(16) Uani d 1 . .
H H3 0.472046 0.656070 0.444717 0.104 Uiso calc 1 . .
C C8 0.4413(4) 0.3878(3) 0.6772(2) 0.1093(19) Uani d 1 . .
H H8A 0.476246 0.348612 0.671027 0.164 Uiso calc 1 . .
H H8B 0.429428 0.389495 0.712463 0.164 Uiso calc 1 . .
H H8C 0.463015 0.434097 0.667133 0.164 Uiso calc 1 . .
H H5 0.2940(14) 0.7261(14) 0.5166(11) 0.044(8) Uiso d 1 . .

loop_
_atom_site_aniso_label
_atom_site_aniso_U_11
_atom_site_aniso_U_22
_atom_site_aniso_U_33
_atom_site_aniso_U_12
_atom_site_aniso_U_13
_atom_site_aniso_U_23
Gd1 0.02181(9) 0.01815(9) 0.01814(9) 0.000 0.000 -0.00319(5)
O4 0.0424(11) 0.0550(13) 0.0500(12) 0.0142(9) 0.0044(9) 0.0296(10)
O1 0.0507(11) 0.0358(10) 0.0389(10) 0.0183(9) 0.0096(8) 0.0126(8)
O3 0.0452(11) 0.0555(13) 0.0575(13) -0.0112(10) 0.0114(10) 0.0231(11)
N1 0.0315(10) 0.0309(10) 0.0261(10) 0.0056(8) 0.0043(8) 0.0060(8)
C7 0.0373(13) 0.0288(12) 0.0224(11) 0.0012(10) 0.0046(9) 0.0083(9)
C5 0.0336(13) 0.0320(13) 0.0331(13) 0.0071(10) 0.0041(10) 0.0115(10)
C4 0.0365(13) 0.0360(14) 0.0306(12) 0.0063(10) 0.0049(10) 0.0102(11)
C1 0.067(2) 0.0455(17) 0.0468(17) 0.0291(15) 0.0230(15) 0.0190(14)
O2 0.203(4) 0.095(2) 0.112(3) 0.112(3) 0.105(3) 0.069(2)
C6 0.084(2) 0.0460(18) 0.0538(19) 0.0351(17) 0.0310(17) 0.0236(15)
N2 0.196(7) 0.053(3) 0.044(3) -0.026(3) 0.000 0.000
C2 0.125(4) 0.103(3) 0.099(3) 0.089(3) 0.082(3) 0.068(3)
C3 0.091(3) 0.088(3) 0.080(3) 0.056(2) 0.060(2) 0.053(2)
C8 0.133(5) 0.096(4) 0.100(4) 0.035(3) -0.007(4) 0.024(3)

loop_
_atom_type_symbol
_atom_type_description
_atom_type_scat_dispersion_real
_atom_type_scat_dispersion_imag
_atom_type_scat_source
C C 0.0033 0.0016 'International Tables Vol C Tables 4.2.6.8 and 6.1.1.4'
H H 0.0000 0.0000 'International Tables Vol C Tables 4.2.6.8 and 6.1.1.4'
Gd Gd -0.1653 3.9035 'International Tables Vol C Tables 4.2.6.8 and 6.1.1.4'
N N 0.0061 0.0033 'International Tables Vol C Tables 4.2.6.8 and 6.1.1.4'
O O 0.0106 0.0060 'International Tables Vol C Tables 4.2.6.8 and 6.1.1.4'

loop_
_geom_angle_atom_site_label_1
_geom_angle_atom_site_label_2
_geom_angle_atom_site_label_3
_geom_angle_site_symmetry_1
_geom_angle_site_symmetry_3
_geom_angle
_geom_angle_publ_flag
O4 Gd1 O4 3 2_565 125.18(10) y
O4 Gd1 N1 2_565 23_665 143.56(7) y
O4 Gd1 N1 3 18_666 143.56(7) ?
O4 Gd1 N1 2_565 18_666 73.41(7) y
O4 Gd1 N1 3 23_665 73.41(7) ?
O1 Gd1 O4 18_666 3 84.90(7) y
O1 Gd1 O4 23_665 3 134.34(7) y
O1 Gd1 O4 18_666 2_565 134.34(7) ?
O1 Gd1 O4 23_665 2_565 84.90(7) ?
O1 Gd1 O1 23_665 18_666 97.00(10) y
O1 Gd1 N1 18_666 23_665 71.80(7) y
O1 Gd1 N1 23_665 18_666 71.80(7) ?
O1 Gd1 N1 23_665 23_665 64.24(6) y
O1 Gd1 N1 18_666 18_666 64.24(6) ?
O3 Gd1 O4 . 2_565 77.79(9) y
O3 Gd1 O4 4_565 3 77.79(9) ?
O3 Gd1 O4 4_565 2_565 74.39(8) ?
O3 Gd1 O4 . 3 74.39(8) y
O3 Gd1 O1 4_565 18_666 150.99(8) y
O3 Gd1 O1 4_565 23_665 79.46(8) ?
O3 Gd1 O1 . 18_666 79.46(8) y
O3 Gd1 O1 . 23_665 150.99(8) ?
O3 Gd1 O3 . 4_565 117.07(11) y
O3 Gd1 N1 4_565 18_666 138.19(7) ?
O3 Gd1 N1 . 23_665 138.19(7) y
O3 Gd1 N1 4_565 23_665 80.97(7) ?
O3 Gd1 N1 . 18_666 80.97(7) y
N1 Gd1 N1 18_666 23_665 111.39(9) y
C7 O4 Gd1 . 2_565 140.40(17) ?
C6 O1 Gd1 . 30_556 126.06(17) ?
C7 O3 Gd1 . . 151.55(19) ?
C5 N1 Gd1 . 30_556 124.31(16) ?
C1 N1 Gd1 . 30_556 118.03(17) ?
C1 N1 C5 . . 117.2(2) ?
O4 C7 O3 . . 126.2(2) ?
O4 C7 C4 . . 117.5(2) ?
O3 C7 C4 . . 116.3(2) ?
N1 C5 C4 . . 124.4(2) ?
N1 C5 H5 . . 119(2) ?
C4 C5 H5 . . 117(2) ?
C5 C4 C7 . . 119.8(2) ?
C3 C4 C7 . . 122.8(2) ?
C3 C4 C5 . . 117.3(3) ?
N1 C1 C6 . . 114.4(2) ?
N1 C1 C2 . . 121.9(3) ?
C2 C1 C6 . . 123.7(3) ?
O1 C6 C1 . . 116.6(2) ?
O2 C6 O1 . . 124.9(3) ?
O2 C6 C1 . . 118.5(3) ?
H2A N2 H2A . 2 90.0 ?
C8 N2 H2A 2 2 111.7(3) ?
C8 N2 H2A . . 111.7 ?
C8 N2 H2A . 2 112.1(3) ?
C8 N2 H2A 2 . 112.1 ?
C8 N2 C8 2 . 116.4(6) ?
C1 C2 H2 . . 119.8 ?
C1 C2 C3 . . 120.4(3) ?
C3 C2 H2 . . 119.8 ?
C4 C3 C2 . . 118.7(3) ?
C4 C3 H3 . . 120.7 ?
C2 C3 H3 . . 120.7 ?
N2 C8 H8A . . 109.5 ?
N2 C8 H8B . . 109.5 ?
N2 C8 H8C . . 109.5 ?
H8A C8 H8B . . 109.5 ?
H8A C8 H8C . . 109.5 ?
H8B C8 H8C . . 109.5 ?

loop_
_geom_bond_atom_site_label_1
_geom_bond_atom_site_label_2
_geom_bond_site_symmetry_2
_geom_bond_distance
_geom_bond_publ_flag
Gd1 O4 2_565 2.3915(18) y
Gd1 O4 3 2.3915(18) ?
Gd1 O1 23_665 2.3709(18) y
Gd1 O1 18_666 2.3709(17) ?
Gd1 O3 4_565 2.3224(18) y
Gd1 O3 . 2.3223(18) ?
Gd1 N1 23_665 2.5704(19) y
Gd1 N1 18_666 2.5704(19) ?
O4 C7 . 1.235(3) ?
O1 C6 . 1.263(3) ?
O3 C7 . 1.237(3) ?
N1 C5 . 1.342(3) ?
N1 C1 . 1.311(3) ?
C7 C4 . 1.500(3) ?
C5 C4 . 1.368(4) ?
C5 H5 . 0.908(17) ?
C4 C3 . 1.362(4) ?
C1 C6 . 1.518(4) ?
C1 C2 . 1.368(4) ?
O2 C6 . 1.222(4) ?
N2 H2A 2 0.8598 ?
N2 H2A . 0.8599 ?
N2 C8 2 1.425(6) ?
N2 C8 . 1.425(6) ?
C2 H2 . 0.9300 ?
C2 C3 . 1.368(5) ?
C3 H3 . 0.9300 ?
C8 H8A . 0.9600 ?
C8 H8B . 0.9600 ?
C8 H8C . 0.9600 ?

loop_
_geom_hbond_atom_site_label_D
_geom_hbond_atom_site_label_H
_geom_hbond_atom_site_label_A
_geom_hbond_site_symmetry_A
_geom_hbond_distance_DH
_geom_hbond_distance_HA
_geom_hbond_distance_DA
_geom_hbond_angle_DHA
_geom_hbond_publ_flag
N2 H2A O1 2_555 0.86 2.27 3.004(2) 144 yes
N2 H2A O2 2_555 0.86 2.10 2.839(5) 144 yes
C2 H2 O2 17_666 0.93 2.60 3.311(6) 134 yes
C5 H5 O4 29_566 0.91(3) 2.37(3) 2.961(3) 123(2) yes

loop_
_geom_torsion_atom_site_label_1
_geom_torsion_atom_site_label_2
_geom_torsion_atom_site_label_3
_geom_torsion_atom_site_label_4
_geom_torsion_site_symmetry_1
_geom_torsion_site_symmetry_2
_geom_torsion_site_symmetry_3
_geom_torsion_site_symmetry_4
_geom_torsion
_geom_torsion_publ_flag
Gd1 O4 C7 O3 2_565 . . . 9.3(5) ?
Gd1 O4 C7 C4 2_565 . . . -170.3(2) ?
Gd1 O1 C6 C1 30_556 . . . 7.4(5) ?
Gd1 O1 C6 O2 30_556 . . . -173.0(4) ?
Gd1 O3 C7 O4 . . . . -14.6(6) ?
Gd1 O3 C7 C4 . . . . 165.0(3) ?
Gd1 N1 C5 C4 30_556 . . . 170.5(2) ?
Gd1 N1 C1 C6 30_556 . . . 7.8(4) ?
Gd1 N1 C1 C2 30_556 . . . -171.1(4) ?
O4 C7 C4 C5 . . . . -37.5(4) ?
O4 C7 C4 C3 . . . . 144.1(4) ?
O3 C7 C4 C5 . . . . 142.8(3) ?
O3 C7 C4 C3 . . . . -35.6(5) ?
N1 C5 C4 C7 . . . . -179.3(2) ?
N1 C5 C4 C3 . . . . -0.8(5) ?
N1 C1 C6 O1 . . . . -9.8(5) ?
N1 C1 C6 O2 . . . . 170.6(5) ?
N1 C1 C2 C3 . . . . 1.0(9) ?
C7 C4 C3 C2 . . . . -178.4(5) ?
C5 N1 C1 C6 . . . . -179.7(3) ?
C5 N1 C1 C2 . . . . 1.4(6) ?
C5 C4 C3 C2 . . . . 3.1(7) ?
C1 N1 C5 C4 . . . . -1.5(4) ?
C1 C2 C3 C4 . . . . -3.3(9) ?
C6 C1 C2 C3 . . . . -177.8(5) ?
C2 C1 C6 O1 . . . . 169.0(5) ?
C2 C1 C6 O2 . . . . -10.6(8) ?

_cod_database_fobs_code 2022531
